data_4135202
loop_
_publ_author_name
'Pang, Jiandong'
'Di, Zhengyi'
'Qin, Jun-Sheng'
'Yuan, Shuai'
'Lollar, Christina T.'
'Li, Jialuo'
'Zhang, Peng'
'Wu, Mingyan'
'Yuan, Daqiang'
'Hong, Maochun'
'Zhou, Hong-Cai'

_publ_section_title
;
 Precisely Embedding Active Sites into a Mesoporous Zr-Framework through
 Linker Installation for High-Efficiency Photocatalysis.
;
_journal_issue 35
_journal_name_full 'Journal of the American Chemical Society'
_journal_page_first 15020
_journal_page_last 15026
_journal_paper_doi 10.1021/jacs.0c05758
_journal_volume 142
_journal_year 2020
_chemical_formula_moiety '0.33(C288 H156 O108 Zr18)'
_chemical_formula_sum 'C96 H52 O36 Zr6'
_chemical_formula_weight 2328.69
_space_group_crystal_system hexagonal
_space_group_IT_number 191
_space_group_name_Hall '-P 6 2'
_space_group_name_H-M_alt 'P 6/m m m'
_atom_sites_solution_hydrogens geom
_audit_creation_date 2018-09-26
_audit_creation_method
;
Olex2 1.2
(compiled 2018.05.29 svn.r3508 for OlexSys, GUI svn.r5506)
;
_cell_angle_alpha 90
_cell_angle_beta 90
_cell_angle_gamma 120
_cell_formula_units_Z 3
_cell_length_a 40.5456(7)
_cell_length_b 40.546
_cell_length_c 19.6333(4)
_cell_measurement_reflns_used 9940
_cell_measurement_temperature 100(2)
_cell_measurement_theta_max 62.1845
_cell_measurement_theta_min 2.5784
_cell_volume 27952.2(7)
_computing_cell_refinement 'SAINT+ ver. (Bruker, 2001)'
_computing_data_collection 'APEX2  (Bruker, 2008)'
_computing_data_reduction 'SAINT+ ver. (Bruker, 2001)'
_computing_molecular_graphics 'Olex2 (Dolomanov et al., 2009)'
_computing_publication_material 'Olex2 (Dolomanov et al., 2009)'
_computing_structure_refinement 'XL (Sheldrick, 2008)'
_computing_structure_solution 'XS (Sheldrick, 2008)'
_diffrn_ambient_temperature 99.98
_diffrn_measured_fraction_theta_full 0.996
_diffrn_measured_fraction_theta_max 0.996
_diffrn_measurement_device_type 'Bruker SMART APEX II CCD area detector'
_diffrn_measurement_method '\w and \f scans'
_diffrn_radiation_type CuK\a
_diffrn_radiation_wavelength 1.54184
_diffrn_reflns_av_R_equivalents 0.0613
_diffrn_reflns_av_unetI/netI 0.0439
_diffrn_reflns_Laue_measured_fraction_full 0.996
_diffrn_reflns_Laue_measured_fraction_max 0.996
_diffrn_reflns_limit_h_max 46
_diffrn_reflns_limit_h_min -46
_diffrn_reflns_limit_k_max 39
_diffrn_reflns_limit_k_min -42
_diffrn_reflns_limit_l_max 22
_diffrn_reflns_limit_l_min -15
_diffrn_reflns_number 72653
_diffrn_reflns_point_group_measured_fraction_full 0.996
_diffrn_reflns_point_group_measured_fraction_max 0.996
_diffrn_reflns_theta_full 62.360
_diffrn_reflns_theta_max 62.360
_diffrn_reflns_theta_min 2.179
_diffrn_source 'fine-focus sealed tube'
_exptl_absorpt_coefficient_mu 1.518
_exptl_absorpt_correction_T_max 0.7521
_exptl_absorpt_correction_T_min 0.5890
_exptl_absorpt_correction_type multi-scan
_exptl_absorpt_process_details
;
SADABS-2016/2 (Bruker,2016/2) was used for absorption correction.
wR2(int) was 0.1024 before and 0.0529 after correction.
The Ratio of minimum to maximum transmission is 0.7831.
The \l/2 correction factor is Not present.
;
_exptl_crystal_colour colorless
_exptl_crystal_density_diffrn 0.415
_exptl_crystal_description needle
_exptl_crystal_F_000 3468
_exptl_crystal_size_max 0.05
_exptl_crystal_size_mid 0.03
_exptl_crystal_size_min 0.02
_refine_diff_density_max 0.750
_refine_diff_density_min -0.492
_refine_diff_density_rms 0.049
_refine_ls_extinction_method none
_refine_ls_goodness_of_fit_ref 1.079
_refine_ls_hydrogen_treatment constr
_refine_ls_matrix_type full
_refine_ls_number_parameters 168
_refine_ls_number_reflns 8210
_refine_ls_number_restraints 10
_refine_ls_restrained_S_all 1.079
_refine_ls_R_factor_all 0.0612
_refine_ls_R_factor_gt 0.0477
_refine_ls_shift/su_max 0.003
_refine_ls_shift/su_mean 0.000
_refine_ls_structure_factor_coef Fsqd
_refine_ls_weighting_details 'w=1/[\s^2^(Fo^2^)+(0.0932P)^2^] where P=(Fo^2^+2Fc^2^)/3'
_refine_ls_weighting_scheme calc
_refine_ls_wR_factor_gt 0.1471
_refine_ls_wR_factor_ref 0.1547
_reflns_Friedel_coverage 0.000
_reflns_number_gt 5837
_reflns_number_total 8210
_reflns_threshold_expression 'I > 2\s(I)'
_cod_data_source_file ja0c05758_si_003.cif
_cod_data_source_block PCN-808
_cod_depositor_comments 'Adding full bibliography for 4135202--4135205.cif.'
_cod_original_cell_volume 27951.9(11)
_cod_database_code 4135202
_shelx_shelxl_version_number 2014/7
_shelx_space_group_comment
;
The symmetry employed for this shelxl refinement is uniquely defined
by the following loop, which should always be used as a source of
symmetry information in preference to the above space-group names.
They are only intended as comments.
;
_olex2_refinement_description
;
1. Fixed Uiso
 At 1.2 times of:
  All C(H) groups
 At 1.5 times of:
  All C(H,H,H) groups
2. Restrained distances
 C14_$1-C13 = C15_$1-C13 = C14_$1-C14_$2
 1.4 with sigma of 0.005
 C15_$1-C13
 1.4 with sigma of 0.005
 C15-C15_$3 \\sim C15_$1-C15_$2 \\sim C14_$1-C14_$2 \\sim C14-C14_$3
 with sigma of 0.02
3. Uiso/Uaniso restraints and constraints
Uanis(C11) = Uanis(C10) = Uanis(C9) = Uanis(C8)
4. Others
 Fixed Sof: H0AB(0.5) H0AC(0.5) C15(0.5) C14(0.5)
5.a Me refined with everything fixed:
 C0AA(H0AA,H0AB,H0AC)
5.b Aromatic/amide H refined with riding coordinates:
 C7(H7), C6(H6), C3(H3), C10(H10), C4(H4)
;
_olex2_submission_special_instructions 'No special instructions were received'

loop_
_space_group_symop_operation_xyz
'x, y, z'
'x-y, x, z'
'-y, x-y, z'
'-x, -y, z'
'-x+y, -x, z'
'y, -x+y, z'
'x-y, -y, -z'
'-x, -x+y, -z'
'y, x, -z'
'-y, -x, -z'
'-x+y, y, -z'
'x, x-y, -z'
'-x, -y, -z'
'-x+y, -x, -z'
'y, -x+y, -z'
'x, y, -z'
'x-y, x, -z'
'-y, x-y, -z'
'-x+y, y, z'
'x, x-y, z'
'-y, -x, z'
'y, x, z'
'x-y, -y, z'
'-x, -x+y, z'

loop_
_atom_site_label
_atom_site_type_symbol
_atom_site_fract_x
_atom_site_fract_y
_atom_site_fract_z
_atom_site_U_iso_or_equiv
_atom_site_adp_type
_atom_site_occupancy
_atom_site_site_symmetry_order
_atom_site_calc_flag
_atom_site_refinement_flags_posn
_atom_site_refinement_flags_adp
_atom_site_refinement_flags_occupancy
_atom_site_disorder_assembly
_atom_site_disorder_group
Zr1 Zr 0.53482(2) 0.06963(2) 0.0000 0.03967(17) Uani 1 4 d S T P . .
Zr2 Zr 0.54352(2) 0.0000 0.09009(2) 0.04697(16) Uani 1 2 d S T P . .
O4 O 0.51730(4) 0.03460(8) 0.09009(18) 0.0739(11) Uani 1 2 d S T P . .
O7 O 0.53833(9) 0.0000 0.20247(15) 0.0777(11) Uani 1 2 d S T P . .
O1 O 0.58334(6) 0.10136(5) 0.06737(10) 0.0509(6) Uani 1 1 d . . . . .
O5 O 0.56043(12) 0.03416(9) 0.0000 0.0871(12) Uani 1 2 d S T P . .
O2 O 0.58921(6) 0.05666(6) 0.12603(11) 0.0705(7) Uani 1 1 d . . . . .
C2 C 0.63339(9) 0.12098(9) 0.14663(16) 0.0679(10) Uani 1 1 d . . . . .
O6 O 0.59798(8) 0.0000 0.0779(2) 0.0868(11) Uani 1 2 d S T P . .
C1 C 0.59900(10) 0.09084(9) 0.11009(17) 0.0604(10) Uani 1 1 d . . . . .
C7 C 0.65215(10) 0.11231(10) 0.19656(17) 0.0823(12) Uani 1 1 d . . . . .
H7 H 0.6433 0.0866 0.2088 0.099 Uiso 1 1 calc R . . . .
C6 C 0.68296(11) 0.14074(11) 0.22740(18) 0.0960(15) Uani 1 1 d . . . . .
H6 H 0.6955 0.1346 0.2617 0.115 Uiso 1 1 calc R . . . .
C5 C 0.69693(11) 0.17859(11) 0.21079(17) 0.0980(16) Uani 1 1 d . . . . .
O3 O 0.75904(11) 0.24096(11) 0.1418(2) 0.162(3) Uani 1 2 d S T P . .
C9 C 0.73018(11) 0.20979(11) 0.24662(18) 0.1109(10) Uani 1 1 d . . . . .
C3 C 0.64667(11) 0.15877(10) 0.12935(18) 0.0916(14) Uani 1 1 d . . . . .
H3 H 0.6336 0.1648 0.0958 0.110 Uiso 1 1 calc R . . . .
C11 C 0.76174(11) 0.23826(11) 0.3531(3) 0.1109(10) Uani 1 2 d S T P . .
C10 C 0.73226(11) 0.20963(11) 0.31720(17) 0.1109(10) Uani 1 1 d . . . . .
H10 H 0.7125 0.1889 0.3416 0.133 Uiso 1 1 calc R . . . .
C8 C 0.75951(11) 0.24049(11) 0.2124(3) 0.1109(10) Uani 1 2 d S T P . .
C4 C 0.67843(12) 0.18742(11) 0.1603(2) 0.1108(17) Uani 1 1 d . . . . .
H4 H 0.6878 0.2132 0.1473 0.133 Uiso 1 1 calc R . . . .
C0AA C 0.7771(2) 0.2229(2) 0.1093(5) 0.226(7) Uani 1 2 d S T P . .
H0AA H 0.7753 0.2247 0.0597 0.339 Uiso 1 2 calc S T P . .
H0AB H 0.7645 0.1961 0.1228 0.339 Uiso 0.5 1 calc . . . . .
H0AC H 0.8039 0.2355 0.1228 0.339 Uiso 0.5 1 calc . . . . .
C13 C 0.76301(10) 0.23699(10) 0.4283(3) 0.099(2) Uani 1 2 d DS T P . .
C15 C 0.7925(2) 0.2363(2) 0.4637(2) 0.118(3) Uani 0.5 1 d D . . . .
C14 C 0.7618(2) 0.2660(2) 0.46424(12) 0.133(4) Uani 0.5 1 d D . . . .

loop_
_atom_site_aniso_label
_atom_site_aniso_U_11
_atom_site_aniso_U_22
_atom_site_aniso_U_33
_atom_site_aniso_U_23
_atom_site_aniso_U_13
_atom_site_aniso_U_12
Zr1 0.0533(3) 0.0184(3) 0.0356(3) 0.000 0.000 0.00921(13)
Zr2 0.0598(2) 0.0228(2) 0.0460(2) 0.000 -0.01057(16) 0.01140(11)
O4 0.0591(16) 0.0355(17) 0.119(3) 0.0391(18) 0.0195(9) 0.0177(9)
O7 0.126(2) 0.0303(16) 0.0455(18) 0.000 -0.0208(17) 0.0152(8)
O1 0.0599(14) 0.0246(11) 0.0471(12) -0.0009(9) -0.0113(11) 0.0053(10)
O5 0.180(4) 0.073(2) 0.0401(17) 0.000 0.000 0.087(3)
O2 0.0708(16) 0.0335(13) 0.0748(15) 0.0055(11) -0.0231(13) 0.0018(11)
C2 0.061(2) 0.0394(19) 0.058(2) 0.0012(17) -0.0121(18) -0.0083(17)
O6 0.0712(18) 0.058(2) 0.127(3) 0.000 -0.0196(19) 0.0289(11)
C1 0.063(2) 0.0283(18) 0.057(2) 0.0014(16) 0.0078(18) -0.0016(16)
C7 0.077(3) 0.053(2) 0.063(2) 0.0147(19) -0.025(2) -0.008(2)
C6 0.080(3) 0.077(3) 0.063(2) 0.023(2) -0.029(2) -0.012(2)
C5 0.082(3) 0.074(3) 0.050(2) 0.017(2) -0.021(2) -0.027(2)
O3 0.126(3) 0.126(3) 0.060(3) 0.037(2) -0.037(2) -0.069(3)
C9 0.0803(17) 0.0888(18) 0.0552(13) 0.0215(14) -0.0121(14) -0.0392(12)
C3 0.089(3) 0.049(2) 0.074(2) 0.010(2) -0.034(2) -0.012(2)
C11 0.0803(17) 0.0888(18) 0.0552(13) 0.0215(14) -0.0121(14) -0.0392(12)
C10 0.0803(17) 0.0888(18) 0.0552(13) 0.0215(14) -0.0121(14) -0.0392(12)
C8 0.0803(17) 0.0888(18) 0.0552(13) 0.0215(14) -0.0121(14) -0.0392(12)
C4 0.108(3) 0.052(2) 0.087(3) 0.019(2) -0.031(3) -0.024(2)
C0AA 0.242(9) 0.242(9) 0.088(6) -0.012(4) 0.012(4) 0.042(10)
C13 0.077(3) 0.077(3) 0.056(3) 0.000(2) 0.000(2) -0.028(3)
C15 0.127(7) 0.102(6) 0.049(4) -0.001(4) -0.023(4) 0.000(6)
C14 0.106(6) 0.091(6) 0.101(6) 0.023(5) -0.014(5) -0.026(5)

loop_
_atom_type_symbol
_atom_type_description
_atom_type_scat_dispersion_real
_atom_type_scat_dispersion_imag
_atom_type_scat_source
C C 0.0181 0.0091 'International Tables Vol C Tables 4.2.6.8 and 6.1.1.4'
H H 0.0000 0.0000 'International Tables Vol C Tables 4.2.6.8 and 6.1.1.4'
O O 0.0492 0.0322 'International Tables Vol C Tables 4.2.6.8 and 6.1.1.4'
Zr Zr -0.1862 2.2449 'International Tables Vol C Tables 4.2.6.8 and 6.1.1.4'

loop_
_geom_angle_atom_site_label_1
_geom_angle_atom_site_label_2
_geom_angle_atom_site_label_3
_geom_angle
_geom_angle_site_symmetry_1
_geom_angle_site_symmetry_3
_geom_angle_publ_flag
Zr2 Zr1 Zr2 60.792(13) 16 . ?
Zr2 Zr1 Zr2 60.635(14) . 4_655 ?
Zr2 Zr1 Zr2 91.239(13) 16 4_655 ?
Zr2 Zr1 Zr2 60.792(13) 13_655 4_655 ?
Zr2 Zr1 Zr2 91.240(13) . 13_655 ?
Zr2 Zr1 Zr2 60.634(14) 16 13_655 ?
O4 Zr1 Zr2 90.92(8) . 16 ?
O4 Zr1 Zr2 35.44(4) 16 16 ?
O4 Zr1 Zr2 90.92(8) . 13_655 ?
O4 Zr1 Zr2 90.92(8) 16 . ?
O4 Zr1 Zr2 35.44(4) 16 13_655 ?
O4 Zr1 Zr2 90.92(8) 16 4_655 ?
O4 Zr1 Zr2 35.44(4) . 4_655 ?
O4 Zr1 Zr2 35.44(5) . . ?
O4 Zr1 O4 110.37(18) 16 . ?
O4 Zr1 O1 78.07(8) 16 16 ?
O4 Zr1 O1 142.24(5) 16 19_655 ?
O4 Zr1 O1 78.07(8) . 19_655 ?
O4 Zr1 O1 142.24(5) 16 . ?
O4 Zr1 O1 142.23(5) . 16 ?
O4 Zr1 O1 78.08(8) 16 11_655 ?
O4 Zr1 O1 142.24(5) . 11_655 ?
O4 Zr1 O1 78.08(8) . . ?
O1 Zr1 Zr2 75.14(5) 16 16 ?
O1 Zr1 Zr2 75.14(5) 11_655 13_655 ?
O1 Zr1 Zr2 110.94(5) 16 13_655 ?
O1 Zr1 Zr2 110.94(5) . 4_655 ?
O1 Zr1 Zr2 166.38(5) . 13_655 ?
O1 Zr1 Zr2 75.14(5) 19_655 4_655 ?
O1 Zr1 Zr2 110.98(5) 19_655 13_655 ?
O1 Zr1 Zr2 166.38(5) 19_655 16 ?
O1 Zr1 Zr2 110.98(5) . 16 ?
O1 Zr1 Zr2 110.93(5) 11_655 16 ?
O1 Zr1 Zr2 110.98(5) 16 . ?
O1 Zr1 Zr2 166.37(5) 16 4_655 ?
O1 Zr1 Zr2 110.93(5) 19_655 . ?
O1 Zr1 Zr2 110.98(5) 11_655 4_655 ?
O1 Zr1 Zr2 166.38(5) 11_655 . ?
O1 Zr1 Zr2 75.14(5) . . ?
O1 Zr1 O1 74.89(11) . 19_655 ?
O1 Zr1 O1 118.49(10) 16 19_655 ?
O1 Zr1 O1 74.79(10) 19_655 11_655 ?
O1 Zr1 O1 118.48(10) . 11_655 ?
O1 Zr1 O1 74.79(10) . 16 ?
O1 Zr1 O1 74.89(11) 16 11_655 ?
O5 Zr1 Zr2 35.29(5) . . ?
O5 Zr1 Zr2 90.43(9) . 13_655 ?
O5 Zr1 Zr2 35.29(5) 19_655 4_655 ?
O5 Zr1 Zr2 90.42(9) 19_655 . ?
O5 Zr1 Zr2 90.43(9) . 4_655 ?
O5 Zr1 Zr2 35.29(5) . 16 ?
O5 Zr1 Zr2 90.42(9) 19_655 16 ?
O5 Zr1 Zr2 35.29(5) 19_655 13_655 ?
O5 Zr1 O4 70.73(7) . . ?
O5 Zr1 O4 70.73(7) 19_655 16 ?
O5 Zr1 O4 70.72(7) . 16 ?
O5 Zr1 O4 70.72(7) 19_655 . ?
O5 Zr1 O1 142.35(5) 19_655 . ?
O5 Zr1 O1 78.44(10) . 16 ?
O5 Zr1 O1 142.35(5) . 19_655 ?
O5 Zr1 O1 78.45(10) 19_655 19_655 ?
O5 Zr1 O1 142.35(5) 19_655 16 ?
O5 Zr1 O1 142.35(5) . 11_655 ?
O5 Zr1 O1 78.44(10) . . ?
O5 Zr1 O1 78.45(10) 19_655 11_655 ?
O5 Zr1 O5 109.3(2) . 19_655 ?
Zr1 Zr2 Zr1 88.761(13) . 13_655 ?
Zr1 Zr2 Zr2 59.683(7) 13_655 4_655 ?
Zr1 Zr2 Zr2 59.682(7) . 4_655 ?
Zr1 Zr2 Zr2 59.603(6) . 16 ?
Zr1 Zr2 Zr2 59.604(6) 13_655 16 ?
Zr2 Zr2 Zr2 90.0 4_655 16 ?
O4 Zr2 Zr1 88.90(8) . 13_655 ?
O4 Zr2 Zr1 35.67(8) 4_655 13_655 ?
O4 Zr2 Zr1 35.67(8) . . ?
O4 Zr2 Zr1 88.90(8) 4_655 . ?
O4 Zr2 Zr2 34.55(6) 4_655 4_655 ?
O4 Zr2 Zr2 90.00(9) 4_655 16 ?
O4 Zr2 Zr2 34.55(6) . 4_655 ?
O4 Zr2 Zr2 90.00(9) . 16 ?
O4 Zr2 O4 69.09(12) . 4_655 ?
O4 Zr2 O7 85.51(13) . . ?
O4 Zr2 O7 85.51(13) 4_655 . ?
O4 Zr2 O2 75.72(9) 4_655 23 ?
O4 Zr2 O2 75.72(9) . . ?
O4 Zr2 O2 140.13(9) 4_655 . ?
O4 Zr2 O2 140.13(9) . 23 ?
O4 Zr2 O6 144.97(6) 4_655 . ?
O4 Zr2 O6 144.97(6) . . ?
O7 Zr2 Zr1 117.11(6) . 13_655 ?
O7 Zr2 Zr1 117.11(6) . . ?
O7 Zr2 Zr2 84.54(10) . 4_655 ?
O7 Zr2 Zr2 174.54(10) . 16 ?
O7 Zr2 O2 73.41(7) . 23 ?
O7 Zr2 O2 73.41(7) . . ?
O7 Zr2 O6 101.63(14) . . ?
O5 Zr2 Zr1 88.40(9) 7 . ?
O5 Zr2 Zr1 88.40(9) . 13_655 ?
O5 Zr2 Zr1 35.61(9) . . ?
O5 Zr2 Zr1 35.61(9) 7 13_655 ?
O5 Zr2 Zr2 34.14(7) 7 16 ?
O5 Zr2 Zr2 89.81(10) . 4_655 ?
O5 Zr2 Zr2 34.14(7) . 16 ?
O5 Zr2 Zr2 89.81(10) 7 4_655 ?
O5 Zr2 O4 108.39(15) . 4_655 ?
O5 Zr2 O4 71.28(12) . . ?
O5 Zr2 O4 108.39(15) 7 . ?
O5 Zr2 O4 71.27(12) 7 4_655 ?
O5 Zr2 O7 145.45(7) 7 . ?
O5 Zr2 O7 145.44(7) . . ?
O5 Zr2 O5 68.28(15) 7 . ?
O5 Zr2 O2 76.21(10) 7 23 ?
O5 Zr2 O2 76.21(10) . . ?
O5 Zr2 O2 139.93(10) . 23 ?
O5 Zr2 O2 139.93(10) 7 . ?
O5 Zr2 O6 85.08(13) . . ?
O5 Zr2 O6 85.08(13) 7 . ?
O2 Zr2 Zr1 160.98(6) 23 . ?
O2 Zr2 Zr1 72.22(6) 23 13_655 ?
O2 Zr2 Zr1 160.99(6) . 13_655 ?
O2 Zr2 Zr1 72.22(6) . . ?
O2 Zr2 Zr2 108.49(6) 23 16 ?
O2 Zr2 Zr2 108.49(6) . 16 ?
O2 Zr2 Zr2 108.43(7) . 4_655 ?
O2 Zr2 Zr2 108.43(7) 23 4_655 ?
O2 Zr2 O2 126.79(11) . 23 ?
O6 Zr2 Zr1 116.58(6) . . ?
O6 Zr2 Zr1 116.58(6) . 13_655 ?
O6 Zr2 Zr2 83.83(10) . 16 ?
O6 Zr2 Zr2 173.82(10) . 4_655 ?
O6 Zr2 O2 73.72(8) . . ?
O6 Zr2 O2 73.72(8) . 23 ?
Zr2 O4 Zr1 108.89(11) 4_655 . ?
Zr2 O4 Zr1 108.89(11) . . ?
Zr2 O4 Zr2 110.90(12) 4_655 . ?
C1 O1 Zr1 132.04(18) . . ?
Zr2 O5 Zr1 109.10(12) . . ?
Zr2 O5 Zr1 109.10(12) 16 . ?
Zr2 O5 Zr2 111.71(15) 16 . ?
C1 O2 Zr2 133.7(2) . . ?
C7 C2 C1 122.3(3) . . ?
C3 C2 C1 118.2(3) . . ?
C3 C2 C7 119.5(3) . . ?
O1 C1 O2 126.9(3) . . ?
O1 C1 C2 117.9(3) . . ?
O2 C1 C2 115.2(3) . . ?
C6 C7 C2 119.4(3) . . ?
C7 C6 C5 122.2(4) . . ?
C6 C5 C9 121.8(4) . . ?
C6 C5 C4 118.6(3) . . ?
C4 C5 C9 119.6(4) . . ?
C8 O3 C0AA 115.4(8) . . ?
C10 C9 C5 120.0(3) . . ?
C10 C9 C8 117.3(4) . . ?
C8 C9 C5 122.6(3) . . ?
C4 C3 C2 120.6(4) . . ?
C10 C11 C10 118.2(5) 21_665 . ?
C10 C11 C13 120.9(2) 21_665 . ?
C10 C11 C13 120.9(2) . . ?
C11 C10 C9 122.5(4) . . ?
O3 C8 C9 118.9(2) . . ?
O3 C8 C9 118.9(2) . 21_665 ?
C9 C8 C9 122.1(5) 21_665 . ?
C3 C4 C5 119.7(4) . . ?
C15 C13 C11 122.9(5) . . ?
C15 C13 C11 122.9(5) 21_665 . ?
C15 C13 C15 49.3(7) . 21_665 ?
C15 C13 C14 99.1(5) 21_665 21_665 ?
C15 C13 C14 119.7(6) . 21_665 ?
C15 C13 C14 119.7(6) 21_665 . ?
C15 C13 C14 99.1(5) . . ?
C14 C13 C11 117.3(5) 21_665 . ?
C14 C13 C11 117.3(5) . . ?
C14 C13 C14 47.6(7) . 21_665 ?
C13 C15 C15 119.9(3) . 16_556 ?
C13 C15 C15 97.0(5) . 10_666 ?
C15 C15 C13 65.3(3) 21_665 . ?
C15 C15 C15 50.7(4) 21_665 10_666 ?
C15 C15 C15 90.000(2) 21_665 16_556 ?
C15 C15 C15 39.3(4) 16_556 10_666 ?
C13 C14 C14 98.2(5) . 10_666 ?
C13 C14 C14 120.4(3) . 16_556 ?
C14 C14 C13 66.2(3) 21_665 . ?
C14 C14 C14 38.8(4) 16_556 10_666 ?
C14 C14 C14 90.000(2) 21_665 16_556 ?
C14 C14 C14 51.2(4) 21_665 10_666 ?

loop_
_geom_bond_atom_site_label_1
_geom_bond_atom_site_label_2
_geom_bond_distance
_geom_bond_site_symmetry_2
_geom_bond_publ_flag
Zr1 Zr2 3.4958(4) 16 ?
Zr1 Zr2 3.4958(4) 4_655 ?
Zr1 Zr2 3.4958(4) 13_655 ?
Zr1 Zr2 3.4959(4) . ?
Zr1 O4 2.154(3) . ?
Zr1 O4 2.154(3) 16 ?
Zr1 O1 2.1779(19) 19_655 ?
Zr1 O1 2.1781(19) 16 ?
Zr1 O1 2.1781(19) . ?
Zr1 O1 2.1779(19) 11_655 ?
Zr1 O5 2.154(3) . ?
Zr1 O5 2.154(3) 19_655 ?
Zr2 Zr1 3.4959(4) 13_655 ?
Zr2 Zr2 3.5376(7) 16 ?
Zr2 Zr2 3.5293(8) 4_655 ?
Zr2 O4 2.1427(16) 4_655 ?
Zr2 O4 2.1426(16) . ?
Zr2 O7 2.216(3) . ?
Zr2 O5 2.1372(19) . ?
Zr2 O5 2.1371(19) 7 ?
Zr2 O2 2.2252(19) 23 ?
Zr2 O2 2.2251(19) . ?
Zr2 O6 2.221(4) . ?
O4 Zr2 2.1425(16) 4_655 ?
O1 C1 1.249(4) . ?
O5 Zr2 2.1371(19) 16 ?
O2 C1 1.275(4) . ?
C2 C1 1.500(4) . ?
C2 C7 1.390(4) . ?
C2 C3 1.388(4) . ?
C7 C6 1.348(4) . ?
C6 C5 1.383(5) . ?
C5 C9 1.486(4) . ?
C5 C4 1.394(5) . ?
O3 C8 1.387(6) . ?
O3 C0AA 1.419(13) . ?
C9 C10 1.388(4) . ?
C9 C8 1.391(4) . ?
C3 C4 1.371(5) . ?
C11 C10 1.373(4) . ?
C11 C10 1.373(4) 21_665 ?
C11 C13 1.479(7) . ?
C8 C9 1.391(4) 21_665 ?
C13 C15 1.396(3) 21_665 ?
C13 C15 1.396(3) . ?
C13 C14 1.397(4) . ?
C13 C14 1.397(4) 21_665 ?
C15 C15 1.166(15) 21_665 ?
C15 C15 1.426(9) 16_556 ?
C15 C15 1.842(12) 10_666 ?
C14 C14 1.127(14) 21_665 ?
C14 C14 1.801(10) 10_666 ?
C14 C14 1.404(5) 16_556 ?

loop_
_smtbx_masks_void_nr
_smtbx_masks_void_average_x
_smtbx_masks_void_average_y
_smtbx_masks_void_average_z
_smtbx_masks_void_volume
_smtbx_masks_void_count_electrons
_smtbx_masks_void_content
1 -0.483 -0.333 -0.946 22845.9 3480.9 ?
